data_7227132
loop_
_publ_author_name
'Kim, Hyun-Chul'
'Huh, Seong'
'Kim, Jin Yeong'
'Moon, Hoi Ri'
'Lee, Do Nam'
'Kim, Youngmee'

_publ_section_title
;
 Zn-MOFs containing flexible \a,\w-alkane (or alkene)-dicarboxylates with
 1,2-bis(4-pyridyl)ethylene: comparison with Zn-MOFs containing
 1,2-bis(4-pyridyl)ethane ligands
;
_journal_issue 1
_journal_name_full CrystEngComm
_journal_page_first 99
_journal_paper_doi 10.1039/C6CE02122K
_journal_volume 19
_journal_year 2017
_chemical_formula_sum 'C16 H12 N2 O4.5 Zn'
_chemical_formula_weight 369.65
_chemical_name_systematic
;
 ?
;
_space_group_crystal_system monoclinic
_space_group_IT_number 15
_space_group_name_Hall '-C 2yc'
_space_group_name_H-M_alt 'C 1 2/c 1'
_symmetry_space_group_name_Hall '-C 2yc'
_symmetry_space_group_name_H-M 'C 1 2/c 1'
_atom_sites_solution_hydrogens geom
_audit_creation_method 'APEX2 v2014.1-1'
_audit_update_record
;
2015-11-24 deposited with the CCDC.
2016-11-18 downloaded from the CCDC.
;
_cell_angle_alpha 90
_cell_angle_beta 96.7804(16)
_cell_angle_gamma 90
_cell_formula_units_Z 4
_cell_length_a 8.8979(3)
_cell_length_b 21.4587(7)
_cell_length_c 13.4851(4)
_cell_measurement_reflns_used 9906
_cell_measurement_temperature 296(2)
_cell_measurement_theta_max 26.0011
_cell_measurement_theta_min 2.4324
_cell_volume 2556.80(14)
_computing_cell_refinement 'SAINT V8.34A (Bruker AXS Inc., 2013)'
_computing_data_collection 'Bruker Instrument Service v2013.12.0.0'
_computing_data_reduction 'SAINT V8.34A (Bruker AXS Inc., 2013)'
_computing_structure_refinement 'SHELXL-2013 (Sheldrick, 2013)'
_diffrn_ambient_temperature 296(2)
_diffrn_measured_fraction_theta_full 0.957
_diffrn_measured_fraction_theta_max 0.967
_diffrn_measurement_device_type 'Bruker APEX-II CCD'
_diffrn_measurement_method '\f and \w scans'
_diffrn_radiation_type MoK\a
_diffrn_radiation_wavelength 0.71073
_diffrn_reflns_av_R_equivalents 0.0647
_diffrn_reflns_av_unetI/netI 0.0340
_diffrn_reflns_Laue_measured_fraction_full 0.957
_diffrn_reflns_Laue_measured_fraction_max 0.967
_diffrn_reflns_limit_h_max 11
_diffrn_reflns_limit_h_min -11
_diffrn_reflns_limit_k_max 28
_diffrn_reflns_limit_k_min -28
_diffrn_reflns_limit_l_max 17
_diffrn_reflns_limit_l_min -17
_diffrn_reflns_number 36532
_diffrn_reflns_point_group_measured_fraction_full 0.957
_diffrn_reflns_point_group_measured_fraction_max 0.967
_diffrn_reflns_theta_full 25.242
_diffrn_reflns_theta_max 28.231
_diffrn_reflns_theta_min 3.587
_exptl_absorpt_coefficient_mu 0.976
_exptl_absorpt_correction_T_max 0.89
_exptl_absorpt_correction_T_min 0.80
_exptl_absorpt_correction_type multi-scan
_exptl_crystal_colour colourless
_exptl_crystal_density_diffrn 0.960
_exptl_crystal_density_method 'not measured'
_exptl_crystal_description block
_exptl_crystal_F_000 752
_exptl_crystal_size_max 0.240
_exptl_crystal_size_mid 0.120
_exptl_crystal_size_min 0.120
_refine_diff_density_max 0.734
_refine_diff_density_min -0.391
_refine_diff_density_rms 0.071
_refine_ls_extinction_method none
_refine_ls_goodness_of_fit_ref 1.106
_refine_ls_hydrogen_treatment constr
_refine_ls_matrix_type full
_refine_ls_number_parameters 110
_refine_ls_number_reflns 3063
_refine_ls_number_restraints 0
_refine_ls_restrained_S_all 1.106
_refine_ls_R_factor_all 0.0596
_refine_ls_R_factor_gt 0.0494
_refine_ls_shift/su_max 0.001
_refine_ls_shift/su_mean 0.000
_refine_ls_structure_factor_coef Fsqd
_refine_ls_weighting_details 'w=1/[\s^2^(Fo^2^)+(0.0868P)^2^+0.5359P] where P=(Fo^2^+2Fc^2^)/3'
_refine_ls_weighting_scheme calc
_refine_ls_wR_factor_gt 0.1399
_refine_ls_wR_factor_ref 0.1450
_reflns_Friedel_coverage 0.000
_reflns_number_gt 2545
_reflns_number_total 3063
_reflns_threshold_expression 'I > 2\s(I)'
_cod_data_source_file c6ce02122k2.cif
_cod_data_source_block ye343c2cr_sqd
_cod_depositor_comments 'Adding full bibliography for 7227131--7227136.cif.'
_cod_original_formula_sum 'C16 H12 N2 O4.50 Zn'
_cod_database_code 7227132
_shelx_space_group_comment
;
The symmetry employed for this shelxl refinement is uniquely defined
by the following loop, which should always be used as a source of
symmetry information in preference to the above space-group names.
They are only intended as comments.
;
_shelx_estimated_absorpt_t_min 0.800
_shelx_estimated_absorpt_t_max 0.892
_platon_squeeze_void_probe_radius 1.20
_shelxl_version_number 2013-4

loop_
_space_group_symop_operation_xyz
'x, y, z'
'-x, y, -z+1/2'
'x+1/2, y+1/2, z'
'-x+1/2, y+1/2, -z+1/2'
'-x, -y, -z'
'x, -y, z-1/2'
'-x+1/2, -y+1/2, -z'
'x+1/2, -y+1/2, z-1/2'

loop_
_atom_site_label
_atom_site_type_symbol
_atom_site_fract_x
_atom_site_fract_y
_atom_site_fract_z
_atom_site_U_iso_or_equiv
_atom_site_adp_type
_atom_site_occupancy
_atom_site_site_symmetry_order
_atom_site_calc_flag
_atom_site_refinement_flags_posn
_atom_site_refinement_flags_adp
_atom_site_refinement_flags_occupancy
Zn1 Zn 0.5000 0.64732(2) 0.7500 0.03429(17) Uani 1 2 d S T P
O11 O 0.6028(2) 0.70593(9) 0.84632(14) 0.0499(5) Uani 1 1 d . . .
O12 O 0.7071(3) 0.62298(11) 0.9219(2) 0.0691(7) Uani 1 1 d . . .
N21 N 0.3533(2) 0.59490(11) 0.81818(17) 0.0428(5) Uani 1 1 d . . .
C11 C 0.6871(3) 0.67905(13) 0.9168(2) 0.0440(6) Uani 1 1 d . . .
C12 C 0.7610(3) 0.72009(14) 0.9967(2) 0.0478(6) Uani 1 1 d . . .
H12 H 0.8284 0.7016 1.0460 0.057 Uiso 1 1 calc R U .
C21 C 0.3977(4) 0.54151(14) 0.8652(2) 0.0535(7) Uani 1 1 d . . .
H21 H 0.4952 0.5270 0.8610 0.064 Uiso 1 1 calc R U .
C22 C 0.3041(4) 0.50750(15) 0.9193(3) 0.0603(8) Uani 1 1 d . . .
H22 H 0.3383 0.4706 0.9503 0.072 Uiso 1 1 calc R U .
C23 C 0.1598(4) 0.52854(15) 0.9274(3) 0.0568(8) Uani 1 1 d . . .
C24 C 0.1143(3) 0.58322(19) 0.8781(3) 0.0659(9) Uani 1 1 d . . .
H24 H 0.0178 0.5990 0.8819 0.079 Uiso 1 1 calc R U .
C25 C 0.2128(3) 0.61410(17) 0.8233(3) 0.0569(8) Uani 1 1 d . . .
H25 H 0.1792 0.6499 0.7886 0.068 Uiso 1 1 calc R U .
C26 C 0.0672(4) 0.49230(17) 0.9908(3) 0.0658(9) Uani 1 1 d . . .
H26 H 0.1084 0.4558 1.0194 0.079 Uiso 1 1 calc R U .
O1W O 1.0000 0.7375(4) 0.7500 0.109(3) Uani 0.5 2 d S T P

loop_
_atom_site_aniso_label
_atom_site_aniso_U_11
_atom_site_aniso_U_22
_atom_site_aniso_U_33
_atom_site_aniso_U_23
_atom_site_aniso_U_13
_atom_site_aniso_U_12
Zn1 0.0361(2) 0.0372(2) 0.0298(2) 0.000 0.00450(15) 0.000
O11 0.0597(12) 0.0475(10) 0.0389(10) -0.0026(8) -0.0097(9) 0.0003(9)
O12 0.0876(17) 0.0457(12) 0.0671(15) -0.0072(11) -0.0198(13) 0.0106(12)
N21 0.0408(11) 0.0490(12) 0.0398(11) 0.0070(10) 0.0091(9) -0.0018(9)
C11 0.0468(14) 0.0455(15) 0.0383(14) -0.0006(11) -0.0010(11) 0.0030(11)
C12 0.0492(15) 0.0516(14) 0.0390(14) 0.0008(12) -0.0104(12) 0.0046(12)
C21 0.0536(16) 0.0505(16) 0.0588(18) 0.0126(13) 0.0166(14) 0.0029(13)
C22 0.0632(19) 0.0521(16) 0.068(2) 0.0230(15) 0.0177(16) 0.0013(14)
C23 0.0575(17) 0.0602(18) 0.0545(18) 0.0083(15) 0.0135(14) -0.0089(14)
C24 0.0381(15) 0.094(2) 0.068(2) 0.0135(19) 0.0136(14) 0.0055(16)
C25 0.0444(15) 0.070(2) 0.0575(18) 0.0205(16) 0.0102(13) 0.0060(14)
C26 0.0566(18) 0.069(2) 0.073(2) 0.0219(18) 0.0116(17) 0.0027(15)
O1W 0.090(6) 0.059(4) 0.179(11) 0.000 0.027(6) 0.000

loop_
_atom_type_symbol
_atom_type_description
_atom_type_scat_dispersion_real
_atom_type_scat_dispersion_imag
_atom_type_scat_source
C C 0.0033 0.0016 'International Tables Vol C Tables 4.2.6.8 and 6.1.1.4'
H H 0.0000 0.0000 'International Tables Vol C Tables 4.2.6.8 and 6.1.1.4'
N N 0.0061 0.0033 'International Tables Vol C Tables 4.2.6.8 and 6.1.1.4'
O O 0.0106 0.0060 'International Tables Vol C Tables 4.2.6.8 and 6.1.1.4'
Zn Zn 0.2839 1.4301 'International Tables Vol C Tables 4.2.6.8 and 6.1.1.4'

loop_
_geom_angle_atom_site_label_1
_geom_angle_atom_site_label_2
_geom_angle_atom_site_label_3
_geom_angle
_geom_angle_site_symmetry_1
_geom_angle_site_symmetry_3
O11 Zn1 O11 99.96(12) 2_656 .
O11 Zn1 N21 109.38(9) 2_656 2_656
O11 Zn1 N21 112.50(9) . 2_656
O11 Zn1 N21 112.50(9) 2_656 .
O11 Zn1 N21 109.38(9) . .
N21 Zn1 N21 112.50(13) 2_656 .
C11 O11 Zn1 113.04(18) . .
C25 N21 C21 117.8(2) . .
C25 N21 Zn1 120.9(2) . .
C21 N21 Zn1 121.16(19) . .
O12 C11 O11 123.9(3) . .
O12 C11 C12 119.8(2) . .
O11 C11 C12 116.3(2) . .
C12 C12 C11 125.3(3) 7_667 .
N21 C21 C22 122.5(3) . .
C23 C22 C21 119.7(3) . .
C22 C23 C24 117.5(3) . .
C22 C23 C26 117.5(3) . .
C24 C23 C26 124.9(3) . .
C25 C24 C23 119.7(3) . .
N21 C25 C24 122.7(3) . .
C26 C26 C23 124.7(4) 5_567 .

loop_
_geom_bond_atom_site_label_1
_geom_bond_atom_site_label_2
_geom_bond_distance
_geom_bond_site_symmetry_2
Zn1 O11 1.9558(19) 2_656
Zn1 O11 1.9558(19) .
Zn1 N21 2.024(2) 2_656
Zn1 N21 2.024(2) .
O11 C11 1.276(3) .
O12 C11 1.217(4) .
N21 C25 1.326(4) .
N21 C21 1.346(4) .
C11 C12 1.484(4) .
C12 C12 1.303(6) 7_667
C21 C22 1.380(4) .
C22 C23 1.377(5) .
C23 C24 1.385(5) .
C23 C26 1.477(4) .
C24 C25 1.380(4) .
C26 C26 1.293(7) 5_567

loop_
_platon_squeeze_void_nr
_platon_squeeze_void_average_x
_platon_squeeze_void_average_y
_platon_squeeze_void_average_z
_platon_squeeze_void_volume
_platon_squeeze_void_count_electrons
_platon_squeeze_void_content
1 -0.081 0.250 0.078 577 136 ' '
2 0.032 0.750 0.140 577 136 ' '
